data_2022142
loop_
_publ_author_name
'De Grano, Ruel Valerio Robles'
'Vashchenko, Elena V.'
'Nisar, Madiha'
'Sung, Herman H.-Y.'
'Vashchenko, Valerii V.'
'Williams, Ian D.'

_publ_section_title
;
 Crystal structures of the flavonoid Oroxylin A and the regioisomers
 Negletein and Wogonin
;
_journal_coeditor_code WP3006
_journal_issue 5
_journal_name_full 'Acta Crystallographica Section C'
_journal_page_first 490
_journal_page_last 499
_journal_paper_doi 10.1107/S2053229620005550
_journal_volume 76
_journal_year 2020
_chemical_absolute_configuration ad
_chemical_formula_iupac 'C16 H12 O5, H2 O'
_chemical_formula_moiety 'C16 H12 O5, H2 O'
_chemical_formula_sum 'C16 H14 O6'
_chemical_formula_weight 302.27
_chemical_name_common 'Wogonin Monohydrate'
_chemical_name_systematic
;
5,7-Dihydroxy-8-methoxy-2-phenyl-4<i>H</i>-chromen-4-one monohydrate
;
_space_group_crystal_system orthorhombic
_space_group_IT_number 19
_space_group_name_Hall 'P 2ac 2ab'
_space_group_name_H-M_alt 'P 21 21 21'
_atom_sites_solution_hydrogens mixed
_audit_creation_method
;
Olex2 1.2
(compiled 2018.05.29 svn.r3508 for OlexSys, GUI svn.r5506)
;
_cell_angle_alpha 90
_cell_angle_beta 90
_cell_angle_gamma 90
_cell_formula_units_Z 4
_cell_length_a 4.64835(6)
_cell_length_b 16.4123(2)
_cell_length_c 18.3290(3)
_cell_measurement_reflns_used 3063
_cell_measurement_temperature 100.01(10)
_cell_measurement_theta_max 75.5080
_cell_measurement_theta_min 5.9180
_cell_volume 1398.32(3)
_computing_cell_refinement
;
CrysAlis PRO (Rigaku OD, 2020)
;
_computing_data_collection
;
CrysAlis PRO (Rigaku OD, 2020)
;
_computing_data_reduction
;
CrysAlis PRO (Rigaku OD, 2020)
;
_computing_molecular_graphics
;
OLEX2 (Dolomanov <i>et al.</i>,  2009)
;
_computing_publication_material
;
OLEX2 (Dolomanov <i>et al.</i>,  2009)
;
_computing_structure_refinement
;
SHELXL2014 (Sheldrick, 2015)
;
_computing_structure_solution
;
SHELXS97 (Sheldrick, 2008)
;
_diffrn_ambient_temperature 100.15
_diffrn_detector_area_resol_mean 10.3577
_diffrn_measured_fraction_theta_full 0.981
_diffrn_measured_fraction_theta_max 0.981
_diffrn_measurement_device 'kappa diffractometer'
_diffrn_measurement_device_type 'Rigaku OD SuperNova Dual source diffractometer with an Atlas detector'
_diffrn_measurement_method '\w scans'
_diffrn_radiation_monochromator mirror
_diffrn_radiation_probe x-ray
_diffrn_radiation_type CuK\a
_diffrn_radiation_wavelength 1.54184
_diffrn_reflns_av_R_equivalents 0.0113
_diffrn_reflns_av_unetI/netI 0.0159
_diffrn_reflns_limit_h_max 5
_diffrn_reflns_limit_h_min -3
_diffrn_reflns_limit_k_max 13
_diffrn_reflns_limit_k_min -19
_diffrn_reflns_limit_l_max 21
_diffrn_reflns_limit_l_min -21
_diffrn_reflns_number 3792
_diffrn_reflns_theta_full 66.500
_diffrn_reflns_theta_max 67.477
_diffrn_reflns_theta_min 7.244
_diffrn_source 'micro-focus sealed X-ray tube'
_diffrn_source_current 0.80
_diffrn_source_power 0.040
_diffrn_source_voltage 50
_exptl_absorpt_coefficient_mu 0.936
_exptl_absorpt_correction_T_max 1.00000
_exptl_absorpt_correction_T_min 0.88381
_exptl_absorpt_correction_type multi-scan
_exptl_absorpt_process_details
;
(CrysAlis PRO; Rigaku OD, 2020)
;
_exptl_crystal_colour yellow
_exptl_crystal_density_diffrn 1.436
_exptl_crystal_density_method 'not measured'
_exptl_crystal_description block
_exptl_crystal_F_000 632
_exptl_crystal_size_max 0.3
_exptl_crystal_size_mid 0.3
_exptl_crystal_size_min 0.15
_refine_diff_density_max 0.145
_refine_diff_density_min -0.135
_refine_ls_abs_structure_details
;
Flack <i>x</i> determined using 964 quotients [(I+)-(I-)]/[(I+)+(I-)]
(Parsons <i>et al.</i>,  2013)
;
_refine_ls_abs_structure_Flack 0.05(6)
_refine_ls_extinction_coef 0.0038(5)
_refine_ls_extinction_expression Fc^*^=kFc[1+0.001xFc^2^\l^3^/sin(2\q)]^-1/4^
_refine_ls_extinction_method
;
SHELXL2014 (Sheldrick, 2015)
;
_refine_ls_goodness_of_fit_ref 1.032
_refine_ls_hydrogen_treatment mixed
_refine_ls_matrix_type full
_refine_ls_number_parameters 217
_refine_ls_number_reflns 2486
_refine_ls_number_restraints 0
_refine_ls_restrained_S_all 1.032
_refine_ls_R_factor_all 0.0226
_refine_ls_R_factor_gt 0.0220
_refine_ls_shift/su_max 0.000
_refine_ls_shift/su_mean 0.000
_refine_ls_structure_factor_coef Fsqd
_refine_ls_weighting_details 'w=1/[\s^2^(Fo^2^)+(0.0380P)^2^+0.1300P] where P=(Fo^2^+2Fc^2^)/3'
_refine_ls_weighting_scheme calc
_refine_ls_wR_factor_gt 0.0589
_refine_ls_wR_factor_ref 0.0593
_reflns_number_gt 2433
_reflns_number_total 2486
_reflns_threshold_expression 'I > 2\s(I)'
_cod_data_source_file wp3006sup1.cif
_cod_data_source_block madiha48cult
_cod_database_code 2022142
_shelx_space_group_comment
;
The symmetry employed for this shelxl refinement is uniquely defined
by the following loop, which should always be used as a source of
symmetry information in preference to the above space-group names.
They are only intended as comments.
;
_shelx_estimated_absorpt_t_min 0.767
_shelx_estimated_absorpt_t_max 0.872

loop_
_space_group_symop_operation_xyz
'x, y, z'
'-x+1/2, -y, z+1/2'
'x+1/2, -y+1/2, -z'
'-x, y+1/2, -z+1/2'

loop_
_atom_site_type_symbol
_atom_site_label
_atom_site_fract_x
_atom_site_fract_y
_atom_site_fract_z
_atom_site_U_iso_or_equiv
_atom_site_adp_type
_atom_site_calc_flag
_atom_site_occupancy
_atom_site_disorder_assembly
_atom_site_disorder_group
O O1 0.5540(2) 0.57179(6) 0.22376(5) 0.0159(2) Uani d 1 . .
C C2 0.6132(3) 0.53999(9) 0.15689(8) 0.0158(3) Uani d 1 . .
C C3 0.4816(3) 0.47174(9) 0.13186(8) 0.0170(3) Uani d 1 . .
H H3 0.5327 0.4508 0.0853 0.020 Uiso calc 1 . .
O O4 0.1384(2) 0.36789(6) 0.15132(6) 0.0203(3) Uani d 1 . .
C C4 0.2671(3) 0.43068(9) 0.17412(8) 0.0163(3) Uani d 1 . .
O O5 -0.1549(2) 0.36529(7) 0.27217(6) 0.0213(3) Uani d 1 . .
H H5 -0.086(6) 0.3513(17) 0.2306(16) 0.056(8) Uiso d 1 . .
C C5 -0.0049(3) 0.43234(9) 0.29236(8) 0.0168(3) Uani d 1 . .
C C6 -0.0574(3) 0.46767(10) 0.35926(8) 0.0178(3) Uani d 1 . .
H H6 -0.1968 0.4448 0.3912 0.021 Uiso calc 1 . .
O O7 0.0424(3) 0.56936(7) 0.44646(6) 0.0212(3) Uani d 1 . .
H H7 0.163(5) 0.6117(15) 0.4551(13) 0.039(6) Uiso d 1 . .
C C7 0.0955(3) 0.53744(9) 0.38004(8) 0.0170(3) Uani d 1 . .
O O8 0.4543(2) 0.63908(6) 0.35711(6) 0.0189(2) Uani d 1 . .
C C8 0.3008(3) 0.57230(9) 0.33407(8) 0.0162(3) Uani d 1 . .
C C9 0.3508(3) 0.53563(9) 0.26700(8) 0.0148(3) Uani d 1 . .
C C10 0.2027(3) 0.46562(9) 0.24440(8) 0.0153(3) Uani d 1 . .
C C11 0.8294(3) 0.58814(9) 0.11764(8) 0.0161(3) Uani d 1 . .
C C12 0.9489(3) 0.65811(10) 0.14900(8) 0.0193(3) Uani d 1 . .
H H12 0.8885 0.6750 0.1962 0.023 Uiso calc 1 . .
C C13 1.1543(3) 0.70295(10) 0.11190(9) 0.0217(3) Uani d 1 . .
H H13 1.2354 0.7501 0.1339 0.026 Uiso calc 1 . .
C C14 1.2420(3) 0.67930(10) 0.04282(9) 0.0217(3) Uani d 1 . .
H H14 1.3842 0.7099 0.0176 0.026 Uiso calc 1 . .
C C15 1.1213(3) 0.61064(10) 0.01052(9) 0.0214(3) Uani d 1 . .
H H15 1.1788 0.5951 -0.0372 0.026 Uiso calc 1 . .
C C16 0.9188(3) 0.56505(10) 0.04729(8) 0.0193(3) Uani d 1 . .
H H16 0.8394 0.5179 0.0250 0.023 Uiso calc 1 . .
C C17 0.3416(4) 0.71412(10) 0.32867(10) 0.0273(4) Uani d 1 . .
H H17A 0.3639 0.7149 0.2755 0.041 Uiso calc 1 . .
H H17B 0.4468 0.7601 0.3500 0.041 Uiso calc 1 . .
H H17C 0.1372 0.7186 0.3411 0.041 Uiso calc 1 . .
O O1W 0.2807(3) 0.70168(7) 0.51350(6) 0.0214(3) Uani d 1 . .
H H1WA 0.430(7) 0.7262(16) 0.5025(16) 0.055(8) Uiso d 1 . .
H H1WB 0.312(5) 0.6794(13) 0.5572(14) 0.037(6) Uiso d 1 . .

loop_
_atom_site_aniso_label
_atom_site_aniso_U_11
_atom_site_aniso_U_22
_atom_site_aniso_U_33
_atom_site_aniso_U_12
_atom_site_aniso_U_13
_atom_site_aniso_U_23
O1 0.0176(5) 0.0176(5) 0.0125(5) -0.0004(4) 0.0014(4) -0.0007(4)
C2 0.0152(7) 0.0197(7) 0.0127(7) 0.0042(6) -0.0022(6) -0.0008(6)
C3 0.0183(7) 0.0190(7) 0.0136(7) 0.0022(6) -0.0003(6) -0.0009(5)
O4 0.0248(5) 0.0173(5) 0.0186(5) -0.0019(5) 0.0007(4) -0.0034(4)
C4 0.0176(7) 0.0148(7) 0.0164(7) 0.0045(6) -0.0029(6) 0.0005(6)
O5 0.0273(6) 0.0184(5) 0.0182(6) -0.0055(5) 0.0020(5) -0.0009(4)
C5 0.0187(7) 0.0143(7) 0.0174(7) 0.0021(6) -0.0024(6) 0.0016(6)
C6 0.0190(6) 0.0196(7) 0.0148(7) 0.0003(6) 0.0014(6) 0.0032(5)
O7 0.0279(6) 0.0227(6) 0.0129(5) -0.0025(5) 0.0040(4) -0.0021(4)
C7 0.0204(7) 0.0180(7) 0.0126(7) 0.0038(6) -0.0008(6) 0.0010(6)
O8 0.0232(5) 0.0170(5) 0.0167(5) -0.0013(5) -0.0025(4) -0.0015(4)
C8 0.0189(7) 0.0145(7) 0.0152(7) 0.0024(6) -0.0015(6) 0.0009(6)
C9 0.0144(7) 0.0151(7) 0.0149(7) 0.0020(6) -0.0008(6) 0.0035(5)
C10 0.0172(7) 0.0153(7) 0.0134(7) 0.0039(6) -0.0013(6) 0.0014(5)
C11 0.0142(6) 0.0181(7) 0.0158(7) 0.0039(5) -0.0021(6) 0.0016(6)
C12 0.0207(7) 0.0219(7) 0.0151(7) 0.0013(6) 0.0005(6) -0.0005(6)
C13 0.0215(7) 0.0202(7) 0.0235(8) -0.0015(6) -0.0016(7) 0.0004(6)
C14 0.0185(7) 0.0243(8) 0.0224(8) 0.0020(6) 0.0029(6) 0.0064(6)
C15 0.0222(8) 0.0256(7) 0.0163(7) 0.0049(6) 0.0037(6) 0.0006(6)
C16 0.0190(7) 0.0216(7) 0.0172(7) 0.0022(6) 0.0002(6) -0.0003(6)
C17 0.0395(10) 0.0160(8) 0.0265(9) -0.0011(7) -0.0059(8) 0.0001(6)
O1W 0.0249(6) 0.0235(6) 0.0157(6) -0.0014(5) -0.0010(5) 0.0025(5)

loop_
_atom_type_symbol
_atom_type_description
_atom_type_scat_dispersion_real
_atom_type_scat_dispersion_imag
_atom_type_scat_source
C C 0.0181 0.0091 'International Tables Vol C Tables 4.2.6.8 and 6.1.1.4'
H H 0.0000 0.0000 'International Tables Vol C Tables 4.2.6.8 and 6.1.1.4'
O O 0.0492 0.0322 'International Tables Vol C Tables 4.2.6.8 and 6.1.1.4'

loop_
_geom_angle_atom_site_label_1
_geom_angle_atom_site_label_2
_geom_angle_atom_site_label_3
_geom_angle_site_symmetry_1
_geom_angle_site_symmetry_3
_geom_angle
_geom_angle_publ_flag
C2 O1 C9 . . 119.69(12) ?
O1 C2 C11 . . 111.96(12) ?
C3 C2 O1 . . 122.02(14) ?
C3 C2 C11 . . 126.01(14) ?
C2 C3 H3 . . 119.3 ?
C2 C3 C4 . . 121.34(14) ?
C4 C3 H3 . . 119.3 ?
C3 C4 C10 . . 116.17(14) ?
O4 C4 C3 . . 122.36(14) ?
O4 C4 C10 . . 121.47(14) ?
C5 O5 H5 . . 105.6(19) ?
O5 C5 C6 . . 119.60(14) ?
O5 C5 C10 . . 119.67(13) ?
C6 C5 C10 . . 120.72(14) ?
C5 C6 H6 . . 120.1 ?
C5 C6 C7 . . 119.75(14) ?
C7 C6 H6 . . 120.1 ?
C7 O7 H7 . . 110.1(16) ?
O7 C7 C6 . . 118.06(13) ?
O7 C7 C8 . . 120.73(14) ?
C8 C7 C6 . . 121.20(14) ?
C8 O8 C17 . . 112.52(12) ?
O8 C8 C7 . . 119.77(13) ?
O8 C8 C9 . . 122.06(13) ?
C9 C8 C7 . . 118.12(14) ?
O1 C9 C8 . . 116.14(13) ?
O1 C9 C10 . . 121.54(13) ?
C8 C9 C10 . . 122.32(14) ?
C5 C10 C4 . . 122.89(14) ?
C9 C10 C4 . . 119.22(14) ?
C9 C10 C5 . . 117.89(13) ?
C12 C11 C2 . . 120.83(14) ?
C12 C11 C16 . . 118.70(14) ?
C16 C11 C2 . . 120.47(14) ?
C11 C12 H12 . . 119.7 ?
C13 C12 C11 . . 120.56(14) ?
C13 C12 H12 . . 119.7 ?
C12 C13 H13 . . 119.9 ?
C12 C13 C14 . . 120.20(15) ?
C14 C13 H13 . . 119.9 ?
C13 C14 H14 . . 120.1 ?
C13 C14 C15 . . 119.80(15) ?
C15 C14 H14 . . 120.1 ?
C14 C15 H15 . . 119.8 ?
C16 C15 C14 . . 120.47(15) ?
C16 C15 H15 . . 119.8 ?
C11 C16 H16 . . 119.9 ?
C15 C16 C11 . . 120.25(15) ?
C15 C16 H16 . . 119.9 ?
O8 C17 H17A . . 109.5 ?
O8 C17 H17B . . 109.5 ?
O8 C17 H17C . . 109.5 ?
H17A C17 H17B . . 109.5 ?
H17A C17 H17C . . 109.5 ?
H17B C17 H17C . . 109.5 ?
H1WA O1W H1WB . . 106(3) ?

loop_
_geom_bond_atom_site_label_1
_geom_bond_atom_site_label_2
_geom_bond_site_symmetry_2
_geom_bond_distance
_geom_bond_publ_flag
O1 C2 . 1.3602(18) ?
O1 C9 . 1.3682(18) ?
C2 C3 . 1.356(2) ?
C2 C11 . 1.467(2) ?
C3 H3 . 0.9500 ?
C3 C4 . 1.431(2) ?
O4 C4 . 1.2626(19) ?
C4 C10 . 1.442(2) ?
O5 H5 . 0.86(3) ?
O5 C5 . 1.3540(19) ?
C5 C6 . 1.378(2) ?
C5 C10 . 1.415(2) ?
C6 H6 . 0.9500 ?
C6 C7 . 1.401(2) ?
O7 H7 . 0.91(3) ?
O7 C7 . 1.3481(18) ?
C7 C8 . 1.396(2) ?
O8 C8 . 1.3743(19) ?
O8 C17 . 1.4363(19) ?
C8 C9 . 1.388(2) ?
C9 C10 . 1.402(2) ?
C11 C12 . 1.399(2) ?
C11 C16 . 1.407(2) ?
C12 H12 . 0.9500 ?
C12 C13 . 1.384(2) ?
C13 H13 . 0.9500 ?
C13 C14 . 1.386(2) ?
C14 H14 . 0.9500 ?
C14 C15 . 1.391(2) ?
C15 H15 . 0.9500 ?
C15 C16 . 1.378(2) ?
C16 H16 . 0.9500 ?
C17 H17A . 0.9800 ?
C17 H17B . 0.9800 ?
C17 H17C . 0.9800 ?
O1W H1WA . 0.83(3) ?
O1W H1WB . 0.89(3) ?

loop_
_geom_hbond_atom_site_label_D
_geom_hbond_atom_site_label_H
_geom_hbond_atom_site_label_A
_geom_hbond_site_symmetry_A
_geom_hbond_distance_DH
_geom_hbond_distance_HA
_geom_hbond_distance_DA
_geom_hbond_angle_DHA
O5 H5 O4 . 0.86(3) 1.81(3) 2.6013(15) 153(3)
O7 H7 O8 . 0.91(3) 2.29(2) 2.7673(16) 112.2(19)
O7 H7 O1W . 0.91(3) 1.90(2) 2.7301(16) 151(2)
O1W H1WA O1W 3_566 0.83(3) 2.04(3) 2.8570(13) 172(3)
O1W H1WB O4 2_565 0.89(3) 1.91(3) 2.7976(15) 178(2)

loop_
_geom_torsion_atom_site_label_1
_geom_torsion_atom_site_label_2
_geom_torsion_atom_site_label_3
_geom_torsion_atom_site_label_4
_geom_torsion_site_symmetry_1
_geom_torsion_site_symmetry_2
_geom_torsion_site_symmetry_3
_geom_torsion_site_symmetry_4
_geom_torsion
_geom_torsion_publ_flag
O1 C2 C3 C4 . . . . 1.6(2) ?
O1 C2 C11 C12 . . . . -0.35(19) ?
O1 C2 C11 C16 . . . . -179.84(13) ?
O1 C9 C10 C4 . . . . 0.3(2) ?
O1 C9 C10 C5 . . . . -179.72(13) ?
C2 O1 C9 C8 . . . . -179.33(12) ?
C2 O1 C9 C10 . . . . 0.6(2) ?
C2 C3 C4 O4 . . . . 178.77(14) ?
C2 C3 C4 C10 . . . . -0.5(2) ?
C2 C11 C12 C13 . . . . 179.52(14) ?
C2 C11 C16 C15 . . . . 179.78(14) ?
C3 C2 C11 C12 . . . . 179.48(15) ?
C3 C2 C11 C16 . . . . 0.0(2) ?
C3 C4 C10 C5 . . . . 179.68(13) ?
C3 C4 C10 C9 . . . . -0.37(19) ?
O4 C4 C10 C5 . . . . 0.4(2) ?
O4 C4 C10 C9 . . . . -179.69(14) ?
O5 C5 C6 C7 . . . . -179.45(13) ?
O5 C5 C10 C4 . . . . -0.8(2) ?
O5 C5 C10 C9 . . . . 179.26(13) ?
C5 C6 C7 O7 . . . . -178.71(14) ?
C5 C6 C7 C8 . . . . 0.2(2) ?
C6 C5 C10 C4 . . . . 179.55(13) ?
C6 C5 C10 C9 . . . . -0.4(2) ?
C6 C7 C8 O8 . . . . -177.74(13) ?
C6 C7 C8 C9 . . . . -0.3(2) ?
O7 C7 C8 O8 . . . . 1.1(2) ?
O7 C7 C8 C9 . . . . 178.54(13) ?
C7 C8 C9 O1 . . . . -179.93(12) ?
C7 C8 C9 C10 . . . . 0.1(2) ?
O8 C8 C9 O1 . . . . -2.6(2) ?
O8 C8 C9 C10 . . . . 177.47(13) ?
C8 C9 C10 C4 . . . . -179.70(14) ?
C8 C9 C10 C5 . . . . 0.2(2) ?
C9 O1 C2 C3 . . . . -1.6(2) ?
C9 O1 C2 C11 . . . . 178.23(12) ?
C10 C5 C6 C7 . . . . 0.2(2) ?
C11 C2 C3 C4 . . . . -178.24(13) ?
C11 C12 C13 C14 . . . . 0.6(2) ?
C12 C11 C16 C15 . . . . 0.3(2) ?
C12 C13 C14 C15 . . . . 0.5(2) ?
C13 C14 C15 C16 . . . . -1.2(2) ?
C14 C15 C16 C11 . . . . 0.8(2) ?
C16 C11 C12 C13 . . . . -1.0(2) ?
C17 O8 C8 C7 . . . . -99.41(17) ?
C17 O8 C8 C9 . . . . 83.26(17) ?

_cod_database_fobs_code 2022142
